data_7240163
loop_
_publ_author_name
'Andersen, Anders B. A.'
'Pyykk\"onen, Ari'
'Jensen, Hans J\/orgen Aa'
'McKee, Vickie'
'Vaara, Juha'
'Nielsen, Ulla Gro'

_publ_section_title
;
 Remarkable reversal of <sup>13</sup>C-NMR assignment in d<sup>1</sup>,
 d<sup>2</sup> compared to d<sup>8</sup>, d<sup>9</sup> acetylacetonate
 complexes: analysis and explanation based on solid-state MAS NMR and
 computations.
;
_journal_issue 15
_journal_name_full 'Physical chemistry chemical physics : PCCP'
_journal_page_first 8048
_journal_page_last 8059
_journal_paper_doi 10.1039/d0cp00980f
_journal_volume 22
_journal_year 2020
_chemical_formula_moiety 'C15 H21 O6 V'
_chemical_formula_sum 'C15 H21 O6 V'
_chemical_formula_weight 348.26
_chemical_name_systematic Tris(2,4-pentanedionato-O,O')-vanadium(iii)
_space_group_crystal_system monoclinic
_space_group_IT_number 14
_space_group_name_Hall '-P 2yn'
_space_group_name_H-M_alt 'P 1 21/n 1'
_atom_sites_solution_hydrogens geom
_atom_sites_solution_primary dual
_audit_creation_date 2020-02-11
_audit_creation_method
;
Olex2 1.2
(compiled 2018.05.29 svn.r3508 for OlexSys, GUI svn.r5506)
;
_audit_update_record
;
2020-02-11 deposited with the CCDC.	2020-03-23 downloaded from the CCDC.
;
_cell_angle_alpha 90
_cell_angle_beta 90.022(4)
_cell_angle_gamma 90
_cell_formula_units_Z 4
_cell_length_a 7.9785(3)
_cell_length_b 12.9974(5)
_cell_length_c 15.9540(6)
_cell_measurement_reflns_used 5014
_cell_measurement_temperature 100.00(10)
_cell_measurement_theta_max 76.1910
_cell_measurement_theta_min 4.3720
_cell_volume 1654.43(11)
_computing_cell_refinement 'CrysAlisPro 1.171.39.27b (Rigaku OD, 2015)'
_computing_data_collection 'CrysAlisPro 1.171.39.27b (Rigaku OD, 2015)'
_computing_data_reduction 'CrysAlisPro 1.171.39.27b (Rigaku OD, 2015)'
_computing_molecular_graphics 'Mercury (Macrae at al., 2008)'
_computing_publication_material 'Olex2 (Dolomanov et al. 2009), PublCIF (Westrip, 2010)'
_computing_structure_refinement 'SHELXL-2018/3 (Sheldrick, 2015a)'
_computing_structure_solution 'SHELXT (Sheldrick 2015)'
_diffrn_ambient_environment N~2~
_diffrn_ambient_temperature 100.00(10)
_diffrn_detector 'CCD plate'
_diffrn_detector_area_resol_mean 5.2923
_diffrn_detector_type AtlasS2
_diffrn_measured_fraction_theta_full 0.998
_diffrn_measured_fraction_theta_max 0.962
_diffrn_measurement_details
;
List of Runs (angles in degrees, time in seconds):

  # Type    Start    End  Width  t~exp~   \w     \q     \k     \f   Frames
#--------------------------------------------------------------------------
  1  \w    -47.00   3.00   1.00    2.56    --    0.00 -38.00   0.00   50
  2  \w    -65.00   0.00   1.00    2.56    --    0.00 -38.00 120.00   65
  3  \w     37.00  64.00   1.00   10.23    --  101.75 -38.00 -90.00   27
  4  \w     48.00  99.00   1.00   10.23    --  101.75 -57.00 -60.00   51
  5  \w     37.00  64.00   1.00   10.23    --  101.75 -38.00-120.00   27
  6  \w     38.00  66.00   1.00   10.23    --  101.75 -38.00-150.00   28
  7  \w     32.00  69.00   1.00   10.23    --  101.75 -19.00 -30.00   37
  8  \w     36.00 100.00   1.00   10.23    --  101.75 -57.00  30.00   64
  9  \w     64.00 126.00   1.00   10.23    --  101.75 -77.00  90.00   62
 10  \w     32.00  66.00   1.00   10.23    --  101.75 -19.00  60.00   34
 11  \w     40.00  67.00   1.00   10.23    --  101.75 -19.00 120.00   27
 12  \w     39.00  66.00   1.00   10.23    --  101.75 -38.00 150.00   27
 13  \w     38.00  63.00   1.00   10.23    --  101.75 -38.00 120.00   25
 14  \w     99.00 142.00   1.00   10.23    --  101.75 125.00 -90.00   43
 15  \w   -114.00 -87.00   1.00   10.23    --  -80.25 -99.00  30.00   27
;
_diffrn_measurement_device 'four-circle diffractometer'
_diffrn_measurement_device_type 'XtaLAB Synergy, Dualflex, AtlasS2'
_diffrn_measurement_method '\w scans'
_diffrn_orient_matrix_type 'CrysAlisPro convention (1999,Acta A55,543-557)'
_diffrn_orient_matrix_UB_11 -0.0085237000
_diffrn_orient_matrix_UB_12 0.0664222000
_diffrn_orient_matrix_UB_13 -0.0798553000
_diffrn_orient_matrix_UB_21 -0.0973034000
_diffrn_orient_matrix_UB_22 -0.0862148000
_diffrn_orient_matrix_UB_23 -0.0449229000
_diffrn_orient_matrix_UB_31 -0.1665136000
_diffrn_orient_matrix_UB_32 0.0470566000
_diffrn_orient_matrix_UB_33 0.0304282000
_diffrn_radiation_monochromator mirror
_diffrn_radiation_probe x-ray
_diffrn_radiation_type CuK\a
_diffrn_radiation_wavelength 1.54184
_diffrn_reflns_av_R_equivalents 0.0353
_diffrn_reflns_av_unetI/netI 0.0410
_diffrn_reflns_Laue_measured_fraction_full 0.998
_diffrn_reflns_Laue_measured_fraction_max 0.962
_diffrn_reflns_limit_h_max 5
_diffrn_reflns_limit_h_min -9
_diffrn_reflns_limit_k_max 15
_diffrn_reflns_limit_k_min -16
_diffrn_reflns_limit_l_max 18
_diffrn_reflns_limit_l_min -19
_diffrn_reflns_number 7657
_diffrn_reflns_point_group_measured_fraction_full 0.998
_diffrn_reflns_point_group_measured_fraction_max 0.962
_diffrn_reflns_theta_full 67.684
_diffrn_reflns_theta_max 76.234
_diffrn_reflns_theta_min 4.388
_diffrn_source 'micro-focus sealed X-ray tube'
_diffrn_source_type 'PhotonJet (Cu) X-ray Source'
_exptl_absorpt_coefficient_mu 5.243
_exptl_absorpt_correction_T_max 0.933
_exptl_absorpt_correction_T_min 0.650
_exptl_absorpt_correction_type gaussian
_exptl_absorpt_process_details
;
CrysAlisPro 1.171.39.27b (Rigaku Oxford Diffraction, 2015)
Numerical absorption correction based on gaussian integration over
			a multifaceted crystal model
Empirical absorption correction using spherical harmonics,
 implemented in SCALE3 ABSPACK scaling algorithm.
;
_exptl_crystal_colour 'clear intense orange'
_exptl_crystal_density_diffrn 1.398
_exptl_crystal_description block
_exptl_crystal_F_000 728
_exptl_crystal_recrystallization_method 'Re-crystallisation from solvent: THF'
_exptl_crystal_size_max 0.121
_exptl_crystal_size_mid 0.087
_exptl_crystal_size_min 0.035
_refine_diff_density_max 0.429
_refine_diff_density_min -0.676
_refine_diff_density_rms 0.077
_refine_ls_extinction_method none
_refine_ls_goodness_of_fit_ref 1.064
_refine_ls_hydrogen_treatment constr
_refine_ls_matrix_type full
_refine_ls_number_parameters 206
_refine_ls_number_reflns 3338
_refine_ls_number_restraints 0
_refine_ls_restrained_S_all 1.064
_refine_ls_R_factor_all 0.0474
_refine_ls_R_factor_gt 0.0465
_refine_ls_shift/su_max 0.000
_refine_ls_shift/su_mean 0.000
_refine_ls_structure_factor_coef Fsqd
_refine_ls_weighting_details 'w=1/[\s^2^(Fo^2^)+(0.0799P)^2^+0.9469P] where P=(Fo^2^+2Fc^2^)/3'
_refine_ls_weighting_scheme calc
_refine_ls_wR_factor_gt 0.1274
_refine_ls_wR_factor_ref 0.1291
_reflns_Friedel_coverage 0.000
_reflns_number_gt 3259
_reflns_number_total 3338
_reflns_threshold_expression 'I > 2\s(I)'
_cod_data_source_file d0cp00980f2.cif
_cod_data_source_block vacac
_cod_depositor_comments 'Adding full bibliography for 7240163.cif.'
_cod_original_cell_volume 1654.42(11)
_cod_database_code 7240163
_shelx_shelxl_version_number 2018/3
_chemical_oxdiff_formula C15H21O6V
_shelx_space_group_comment
;
The symmetry employed for this shelxl refinement is uniquely defined
by the following loop, which should always be used as a source of
symmetry information in preference to the above space-group names.
They are only intended as comments.
;
_reflns_odcompleteness_completeness 99.81
_reflns_odcompleteness_iscentric 1
_reflns_odcompleteness_theta 66.97
_olex2_refinement_description
;
1. Twinned data refinement
 Scales: 0.565(2)
 0.435(2)
2. Fixed Uiso
 At 1.2 times of:
  All C(H) groups
 At 1.5 times of:
  All C(H,H,H) groups
3.a Aromatic/amide H refined with riding coordinates:
 C3(H3), C8(H8), C13(H13)
3.b Idealised Me refined as rotating group:
 C1(H1A,H1B,H1C), C5(H5A,H5B,H5C), C6(H6A,H6B,H6C), C10(H10A,H10B,H10C),
 C11(H11A,H11B,H11C), C15(H15A,H15B,H15C)
;
_olex2_submission_special_instructions 'No special instructions were received'
_oxdiff_exptl_absorpt_empirical_details
;
Empirical correction (ABSPACK) includes:
- Absorption correction using spherical harmonics
- Frame scaling
- Detector area scaling
;
_oxdiff_exptl_absorpt_empirical_full_max 1.418
_oxdiff_exptl_absorpt_empirical_full_min 0.673

loop_
_space_group_symop_operation_xyz
'x, y, z'
'-x+1/2, y+1/2, -z+1/2'
'-x, -y, -z'
'x-1/2, -y-1/2, z-1/2'

loop_
_atom_site_label
_atom_site_type_symbol
_atom_site_fract_x
_atom_site_fract_y
_atom_site_fract_z
_atom_site_U_iso_or_equiv
_atom_site_adp_type
_atom_site_occupancy
_atom_site_site_symmetry_order
_atom_site_calc_flag
_atom_site_refinement_flags_posn
_atom_site_refinement_flags_adp
_atom_site_refinement_flags_occupancy
_atom_site_disorder_assembly
_atom_site_disorder_group
V1 V 0.45051(6) 0.48712(3) 0.74880(4) 0.01893(15) Uani 1 1 d . . . . .
O1 O 0.4485(3) 0.62614(16) 0.69633(13) 0.0242(5) Uani 1 1 d . . . . .
O2 O 0.3468(3) 0.43419(18) 0.64385(14) 0.0257(5) Uani 1 1 d . . . . .
O3 O 0.6828(3) 0.46215(18) 0.70839(15) 0.0235(5) Uani 1 1 d . . . . .
O4 O 0.4528(3) 0.34672(16) 0.79790(14) 0.0240(5) Uani 1 1 d . . . . .
O5 O 0.5424(3) 0.55321(17) 0.85237(13) 0.0246(5) Uani 1 1 d . . . . .
O6 O 0.2214(3) 0.50642(18) 0.79859(15) 0.0237(5) Uani 1 1 d . . . . .
C1 C 0.4325(5) 0.7647(3) 0.6022(2) 0.0307(7) Uani 1 1 d . . . . .
H1A H 0.544223 0.787255 0.619868 0.046 Uiso 1 1 calc GR . . . .
H1B H 0.347178 0.804625 0.632135 0.046 Uiso 1 1 calc GR . . . .
H1C H 0.419886 0.775553 0.541712 0.046 Uiso 1 1 calc GR . . . .
C2 C 0.4111(4) 0.6524(3) 0.6219(2) 0.0235(7) Uani 1 1 d . . . . .
C3 C 0.3509(5) 0.5840(3) 0.5607(2) 0.0261(7) Uani 1 1 d . . . . .
H3 H 0.330229 0.610475 0.506158 0.031 Uiso 1 1 calc R . . . .
C4 C 0.3196(4) 0.4805(3) 0.5745(2) 0.0239(7) Uani 1 1 d . . . . .
C5 C 0.2452(5) 0.4163(3) 0.5057(2) 0.0309(8) Uani 1 1 d . . . . .
H5A H 0.279907 0.443866 0.451268 0.046 Uiso 1 1 calc GR . . . .
H5B H 0.122655 0.418027 0.509842 0.046 Uiso 1 1 calc GR . . . .
H5C H 0.284352 0.345188 0.511223 0.046 Uiso 1 1 calc GR . . . .
C6 C 0.9352(5) 0.3822(3) 0.6708(2) 0.0281(7) Uani 1 1 d . . . . .
H6A H 0.983109 0.312819 0.669220 0.042 Uiso 1 1 calc GR . . . .
H6B H 1.007120 0.427040 0.704704 0.042 Uiso 1 1 calc GR . . . .
H6C H 0.927609 0.409556 0.613705 0.042 Uiso 1 1 calc GR . . . .
C7 C 0.7654(4) 0.3781(2) 0.70843(19) 0.0209(6) Uani 1 1 d . . . . .
C8 C 0.7088(4) 0.2855(2) 0.7429(2) 0.0248(6) Uani 1 1 d . . . . .
H8 H 0.777112 0.226222 0.736118 0.030 Uiso 1 1 calc R . . . .
C9 C 0.5592(4) 0.2746(2) 0.78631(19) 0.0205(6) Uani 1 1 d . . . . .
C10 C 0.5166(4) 0.1720(3) 0.8243(2) 0.0255(7) Uani 1 1 d . . . . .
H10A H 0.416286 0.144186 0.797083 0.038 Uiso 1 1 calc GR . . . .
H10B H 0.495290 0.180578 0.884402 0.038 Uiso 1 1 calc GR . . . .
H10C H 0.610563 0.124490 0.816227 0.038 Uiso 1 1 calc GR . . . .
C11 C 0.5749(6) 0.6459(3) 0.9776(2) 0.0371(9) Uani 1 1 d . . . . .
H11A H 0.622117 0.709900 0.955265 0.056 Uiso 1 1 calc GR . . . .
H11B H 0.666049 0.598702 0.992321 0.056 Uiso 1 1 calc GR . . . .
H11C H 0.508236 0.661112 1.027622 0.056 Uiso 1 1 calc GR . . . .
C12 C 0.4642(5) 0.5965(2) 0.9119(2) 0.0247(7) Uani 1 1 d . . . . .
C13 C 0.2920(5) 0.5987(3) 0.9211(2) 0.0314(8) Uani 1 1 d . . . . .
H13 H 0.247394 0.633309 0.968550 0.038 Uiso 1 1 calc R . . . .
C14 C 0.1791(4) 0.5533(2) 0.86519(19) 0.0221(6) Uani 1 1 d . . . . .
C15 C -0.0054(5) 0.5573(3) 0.8820(2) 0.0310(8) Uani 1 1 d . . . . .
H15A H -0.053042 0.619001 0.856016 0.047 Uiso 1 1 calc GR . . . .
H15B H -0.024737 0.559466 0.942677 0.047 Uiso 1 1 calc GR . . . .
H15C H -0.059177 0.495968 0.858473 0.047 Uiso 1 1 calc GR . . . .

loop_
_atom_site_aniso_label
_atom_site_aniso_U_11
_atom_site_aniso_U_22
_atom_site_aniso_U_33
_atom_site_aniso_U_23
_atom_site_aniso_U_13
_atom_site_aniso_U_12
V1 0.0179(3) 0.0187(2) 0.0202(3) -0.0001(2) -0.0012(4) 0.00029(18)
O1 0.0262(11) 0.0212(10) 0.0251(11) 0.0009(8) -0.0039(10) -0.0011(10)
O2 0.0284(12) 0.0259(11) 0.0230(11) -0.0020(9) -0.0012(9) -0.0031(10)
O3 0.0164(11) 0.0233(10) 0.0307(12) 0.0011(10) 0.0013(9) 0.0012(9)
O4 0.0220(11) 0.0215(10) 0.0284(11) -0.0001(9) 0.0021(10) 0.0014(10)
O5 0.0246(12) 0.0252(11) 0.0241(11) -0.0031(9) 0.0022(10) -0.0011(10)
O6 0.0161(11) 0.0293(11) 0.0258(13) -0.0022(9) 0.0009(10) 0.0008(9)
C1 0.0297(18) 0.0258(16) 0.0365(17) 0.0054(14) -0.0020(15) 0.0024(15)
C2 0.0168(15) 0.0253(15) 0.0285(15) 0.0027(13) 0.0003(12) 0.0022(12)
C3 0.0250(17) 0.0309(17) 0.0223(14) 0.0023(13) -0.0024(13) 0.0002(14)
C4 0.0152(15) 0.0347(18) 0.0219(15) -0.0040(13) 0.0022(12) -0.0026(13)
C5 0.0264(18) 0.0377(19) 0.0287(17) -0.0071(15) -0.0042(13) -0.0081(15)
C6 0.0231(16) 0.0272(15) 0.0341(16) -0.0032(14) 0.0019(13) 0.0010(14)
C7 0.0201(15) 0.0191(13) 0.0235(14) -0.0029(12) -0.0026(12) 0.0008(12)
C8 0.0226(14) 0.0205(13) 0.0311(15) -0.0014(14) 0.0007(14) 0.0019(12)
C9 0.0212(15) 0.0187(13) 0.0216(13) 0.0004(11) -0.0061(12) -0.0002(13)
C10 0.0262(17) 0.0235(15) 0.0269(15) 0.0019(13) -0.0014(13) -0.0004(13)
C11 0.039(2) 0.0393(19) 0.0333(18) -0.0114(15) -0.0097(16) -0.0065(18)
C12 0.0315(18) 0.0205(13) 0.0220(14) -0.0016(12) -0.0052(13) 0.0007(14)
C13 0.0314(19) 0.0333(18) 0.0293(17) -0.0092(15) 0.0025(14) 0.0037(16)
C14 0.0227(16) 0.0218(14) 0.0216(14) 0.0004(12) 0.0023(12) 0.0037(13)
C15 0.0266(18) 0.0351(19) 0.0314(17) 0.0011(14) 0.0026(14) 0.0045(15)

loop_
_atom_type_symbol
_atom_type_description
_atom_type_scat_dispersion_real
_atom_type_scat_dispersion_imag
_atom_type_scat_source
C C 0.0181 0.0091 'International Tables Vol C Tables 4.2.6.8 and 6.1.1.4'
H H 0.0000 0.0000 'International Tables Vol C Tables 4.2.6.8 and 6.1.1.4'
O O 0.0492 0.0322 'International Tables Vol C Tables 4.2.6.8 and 6.1.1.4'
V V 0.0687 2.1097 'International Tables Vol C Tables 4.2.6.8 and 6.1.1.4'

loop_
_exptl_crystal_face_index_h
_exptl_crystal_face_index_k
_exptl_crystal_face_index_l
_exptl_crystal_face_perp_dist
4 -5 -2 0.0496
-4 5 3 0.0348
2 5 -4 0.0608
5 -1 -4 0.0475
-3 -5 5 0.0416
-1 -1 -5 0.0173
1 1 5 0.0173

loop_
_geom_angle_atom_site_label_1
_geom_angle_atom_site_label_2
_geom_angle_atom_site_label_3
_geom_angle
_geom_angle_site_symmetry_1
_geom_angle_site_symmetry_3
_geom_angle_publ_flag
O1 V1 O5 87.73(9) . . ?
O1 V1 O6 92.62(10) . . ?
O2 V1 O1 87.52(9) . . ?
O2 V1 O5 174.36(10) . . ?
O2 V1 O6 89.87(10) . . ?
O3 V1 O1 91.09(10) . . ?
O3 V1 O2 93.33(10) . . ?
O3 V1 O5 89.81(10) . . ?
O3 V1 O6 175.19(9) . . ?
O4 V1 O1 178.37(9) . . ?
O4 V1 O2 91.03(10) . . ?
O4 V1 O3 88.26(10) . . ?
O4 V1 O5 93.75(9) . . ?
O4 V1 O6 88.11(10) . . ?
O5 V1 O6 87.30(10) . . ?
C2 O1 V1 129.6(2) . . ?
C4 O2 V1 129.5(2) . . ?
C7 O3 V1 128.4(2) . . ?
C9 O4 V1 128.5(2) . . ?
C12 O5 V1 129.0(2) . . ?
C14 O6 V1 129.2(2) . . ?
O1 C2 C1 115.4(3) . . ?
O1 C2 C3 124.0(3) . . ?
C3 C2 C1 120.6(3) . . ?
C4 C3 C2 124.4(3) . . ?
O2 C4 C3 124.3(3) . . ?
O2 C4 C5 116.0(3) . . ?
C3 C4 C5 119.7(3) . . ?
O3 C7 C6 116.1(3) . . ?
O3 C7 C8 124.8(3) . . ?
C8 C7 C6 119.1(3) . . ?
C9 C8 C7 124.2(3) . . ?
O4 C9 C8 124.7(3) . . ?
O4 C9 C10 116.2(3) . . ?
C8 C9 C10 119.1(3) . . ?
O5 C12 C11 114.8(3) . . ?
O5 C12 C13 125.3(3) . . ?
C13 C12 C11 119.8(3) . . ?
C12 C13 C14 124.3(3) . . ?
O6 C14 C13 124.4(3) . . ?
O6 C14 C15 115.4(3) . . ?
C13 C14 C15 120.3(3) . . ?

loop_
_geom_bond_atom_site_label_1
_geom_bond_atom_site_label_2
_geom_bond_distance
_geom_bond_site_symmetry_2
_geom_bond_publ_flag
V1 O1 1.991(2) . ?
V1 O2 1.990(2) . ?
V1 O3 1.989(2) . ?
V1 O4 1.986(2) . ?
V1 O5 2.001(2) . ?
V1 O6 2.009(3) . ?
O1 C2 1.272(4) . ?
O2 C4 1.278(4) . ?
O3 C7 1.276(4) . ?
O4 C9 1.278(4) . ?
O5 C12 1.267(4) . ?
O6 C14 1.271(4) . ?
C1 C2 1.504(4) . ?
C2 C3 1.404(5) . ?
C3 C4 1.386(5) . ?
C4 C5 1.500(4) . ?
C6 C7 1.483(5) . ?
C7 C8 1.398(4) . ?
C8 C9 1.388(5) . ?
C9 C10 1.504(4) . ?
C11 C12 1.513(5) . ?
C12 C13 1.383(5) . ?
C13 C14 1.398(5) . ?
C14 C15 1.498(5) . ?

loop_
_twin_individual_id
_twin_individual_mass_fraction_refined
1 0.565(2)
2 0.435(2)

loop_
_exptl_oxdiff_crystal_face_indexfrac_h
_exptl_oxdiff_crystal_face_indexfrac_k
_exptl_oxdiff_crystal_face_indexfrac_l
_exptl_oxdiff_crystal_face_x
_exptl_oxdiff_crystal_face_y
_exptl_oxdiff_crystal_face_z
3.9954 -4.9937 -1.9919 -0.2067 0.1312 -0.9609
-3.9945 4.9951 2.9931 0.1268 -0.1764 0.9913
1.9956 5.0015 -4.0185 0.6361 -0.4449 -0.2192
4.9933 -0.9924 -4.0050 0.2113 -0.2204 -1.0000
-2.9941 -5.0028 5.0203 -0.7077 0.4971 0.4159
-1.0041 -1.0100 -5.0029 0.3410 0.4095 -0.0326
1.0041 1.0100 5.0029 -0.3410 -0.4095 0.0326
